data_1559198
loop_
_publ_author_name
'Fang, Zhuangjie'
'Jiang, Xiaodong'
'Zhang, Qingbo'
'Zhang, Liping'
'Zhang, Wenjun'
'Yang, Chunfang'
'Zhang, Haibo'
'Zhu, Yiguang'
'Zhang, Changsheng'

_publ_section_title
;
 <i>S</i>-Bridged Thioether and Structure-Diversified Angucyclinone
 Derivatives from the South China Sea-Derived <i>Micromonospora
 echinospora</i> SCSIO 04089.
;
_journal_name_full 'Journal of natural products'
_journal_paper_doi 10.1021/acs.jnatprod.0c00719
_journal_year 2020
_chemical_formula_moiety 'C20 H14 O5'
_chemical_formula_sum 'C20 H14 O5'
_chemical_formula_weight 334.31
_space_group_crystal_system orthorhombic
_space_group_IT_number 56
_space_group_name_Hall '-P 2ab 2ac'
_space_group_name_H-M_alt 'P c c n'
_atom_sites_solution_hydrogens geom
_atom_sites_solution_primary dual
_audit_creation_date 2020-08-31
_audit_creation_method
;
Olex2 1.2
(compiled 2018.05.29 svn.r3508 for OlexSys, GUI svn.r5506)
;
_cell_angle_alpha 90
_cell_angle_beta 90
_cell_angle_gamma 90
_cell_formula_units_Z 8
_cell_length_a 22.7722(9)
_cell_length_b 21.0367(12)
_cell_length_c 6.7533(3)
_cell_measurement_reflns_used 2383
_cell_measurement_temperature 100.00(10)
_cell_measurement_theta_max 73.1380
_cell_measurement_theta_min 5.7110
_cell_volume 3235.2(3)
_computing_cell_refinement 'CrysAlisPro 1.171.39.33c (Rigaku OD, 2017)'
_computing_data_collection 'CrysAlisPro 1.171.39.33c (Rigaku OD, 2017)'
_computing_data_reduction 'CrysAlisPro 1.171.39.33c (Rigaku OD, 2017)'
_computing_molecular_graphics 'Olex2 (Dolomanov et al., 2009)'
_computing_publication_material 'Olex2 (Dolomanov et al., 2009)'
_computing_structure_refinement 'ShelXL (Sheldrick, 2015)'
_computing_structure_solution 'ShelXT (Sheldrick, 2015)'
_diffrn_ambient_temperature 100.00(10)
_diffrn_measured_fraction_theta_full 0.992
_diffrn_measured_fraction_theta_max 0.964
_diffrn_measurement_details
;
List of Runs (angles in degrees, time in seconds):

  # Type    Start    End  Width  t~exp~   \w     \q     \k     \f   Frames
--------------------------------------------------------------------------
  1  \w    -27.00  11.15   0.35    8.00    --    0.00 -77.00 150.00  109
  2  \w    -32.00  18.05   0.35    8.00    --    0.00 -82.00 120.00  143
  3  \w    -32.00  29.25   0.35    8.00    --    0.00 -82.00-180.00  175
  4  \w      6.00 107.15   0.35   50.00    --   94.60 -30.00   0.00  289
  5  \w    148.00 177.75   0.35   50.00    --   94.60  82.00-120.00   85
  6  \w     91.00 129.15   0.35   50.00    --   94.60  82.00-120.00  109
  7  \w      5.00  32.30   0.35   50.00    --   94.60 -15.00   0.00   78
  8  \w      6.00 109.25   0.35   50.00    --   94.60 -30.00 120.00  295
  9  \w      5.00  77.10   0.35   50.00    --   94.60 -61.00   0.00  206
;
_diffrn_measurement_device 'four-circle diffractometer'
_diffrn_measurement_device_type 'XtaLAB AFC12 (RINC): Kappa single'
_diffrn_measurement_method '\w scans'
_diffrn_radiation_type CuK\a
_diffrn_radiation_wavelength 1.54184
_diffrn_reflns_av_R_equivalents 0.0653
_diffrn_reflns_av_unetI/netI 0.0787
_diffrn_reflns_Laue_measured_fraction_full 0.992
_diffrn_reflns_Laue_measured_fraction_max 0.964
_diffrn_reflns_limit_h_max 28
_diffrn_reflns_limit_h_min -22
_diffrn_reflns_limit_k_max 14
_diffrn_reflns_limit_k_min -25
_diffrn_reflns_limit_l_max 8
_diffrn_reflns_limit_l_min -8
_diffrn_reflns_number 10668
_diffrn_reflns_point_group_measured_fraction_full 0.992
_diffrn_reflns_point_group_measured_fraction_max 0.964
_diffrn_reflns_theta_full 67.684
_diffrn_reflns_theta_max 73.948
_diffrn_reflns_theta_min 3.882
_exptl_absorpt_coefficient_mu 0.823
_exptl_absorpt_correction_T_max 1.00000
_exptl_absorpt_correction_T_min 0.51866
_exptl_absorpt_correction_type multi-scan
_exptl_absorpt_process_details
;
CrysAlisPro 1.171.39.33c (Rigaku Oxford Diffraction, 2017)
Empirical absorption correction using spherical harmonics,
 implemented in SCALE3 ABSPACK scaling algorithm.
;
_exptl_crystal_colour 'dark red'
_exptl_crystal_colour_modifier dark
_exptl_crystal_colour_primary red
_exptl_crystal_density_diffrn 1.373
_exptl_crystal_description needle
_exptl_crystal_F_000 1392
_exptl_crystal_size_max 0.2
_exptl_crystal_size_mid 0.02
_exptl_crystal_size_min 0.02
_refine_diff_density_max 0.252
_refine_diff_density_min -0.288
_refine_diff_density_rms 0.062
_refine_ls_extinction_method none
_refine_ls_goodness_of_fit_ref 1.059
_refine_ls_hydrogen_treatment constr
_refine_ls_matrix_type full
_refine_ls_number_parameters 230
_refine_ls_number_reflns 3175
_refine_ls_number_restraints 0
_refine_ls_restrained_S_all 1.059
_refine_ls_R_factor_all 0.0901
_refine_ls_R_factor_gt 0.0609
_refine_ls_shift/su_max 0.000
_refine_ls_shift/su_mean 0.000
_refine_ls_structure_factor_coef Fsqd
_refine_ls_weighting_details 'w=1/[\s^2^(Fo^2^)+(0.1022P)^2^+0.1348P] where P=(Fo^2^+2Fc^2^)/3'
_refine_ls_weighting_scheme calc
_refine_ls_wR_factor_gt 0.1687
_refine_ls_wR_factor_ref 0.1896
_reflns_Friedel_coverage 0.000
_reflns_number_gt 2097
_reflns_number_total 3175
_reflns_threshold_expression 'I > 2\s(I)'
_cod_data_source_file np0c00719_si_008.cif
_cod_data_source_block fangzhuangjie_29t-8_collect
_cod_database_code 1559198
_shelx_shelxl_version_number 2018/1
_shelx_space_group_comment
;
The symmetry employed for this shelxl refinement is uniquely defined
by the following loop, which should always be used as a source of
symmetry information in preference to the above space-group names.
They are only intended as comments.
;
_olex2_refinement_description
;
1. Fixed Uiso
 At 1.2 times of:
  All C(H) groups, All C(H,H) groups
 At 1.5 times of:
  All C(H,H,H) groups, All O(H) groups
2.a Secondary CH2 refined with riding coordinates:
 C21(H21a,H21b)
2.b Aromatic/amide H refined with riding coordinates:
 C12(H12), C5(H5), C16(H16), C14(H14), C7(H7), C6(H6)
2.c Idealised Me refined as rotating group:
 C22(H22a,H22b,H22c)
2.d Idealised tetrahedral OH refined as rotating group:
 O20(H20), O24(H24), O19(H19)
;
_olex2_submission_special_instructions 'No special instructions were received'
_oxdiff_exptl_absorpt_empirical_details
;
Empirical correction (ABSPACK) includes:
- Absorption correction using spherical harmonics
- Frame scaling
;

loop_
_space_group_symop_operation_xyz
'x, y, z'
'-x+1/2, -y+1/2, z'
'-x, y+1/2, -z+1/2'
'x+1/2, -y, -z+1/2'
'-x, -y, -z'
'x-1/2, y-1/2, -z'
'x, -y-1/2, z-1/2'
'-x-1/2, y, z-1/2'

loop_
_atom_site_label
_atom_site_type_symbol
_atom_site_fract_x
_atom_site_fract_y
_atom_site_fract_z
_atom_site_U_iso_or_equiv
_atom_site_adp_type
_atom_site_occupancy
_atom_site_site_symmetry_order
_atom_site_calc_flag
_atom_site_refinement_flags_posn
_atom_site_refinement_flags_adp
_atom_site_refinement_flags_occupancy
_atom_site_disorder_assembly
_atom_site_disorder_group
O25 O 0.74833(8) 0.33602(10) 0.6287(3) 0.0319(5) Uani 1 1 d . . . . .
O20 O 0.63095(8) 0.58960(9) 0.6077(3) 0.0324(5) Uani 1 1 d . . . . .
H20 H 0.600154 0.569985 0.592609 0.049 Uiso 1 1 calc GR . . . .
O23 O 0.56783(8) 0.49100(10) 0.5399(3) 0.0319(5) Uani 1 1 d . . . . .
O24 O 0.50226(8) 0.39917(10) 0.4094(3) 0.0347(5) Uani 1 1 d . . . . .
H24 H 0.509830 0.435787 0.442271 0.052 Uiso 1 1 calc GR . . . .
O19 O 0.84144(8) 0.37888(10) 0.4765(3) 0.0335(5) Uani 1 1 d . . . . .
H19 H 0.815022 0.357616 0.525688 0.050 Uiso 1 1 calc GR . . . .
C11 C 0.67690(11) 0.54870(14) 0.5964(4) 0.0282(6) Uani 1 1 d . . . . .
C8 C 0.65462(11) 0.34808(13) 0.4950(4) 0.0261(6) Uani 1 1 d . . . . .
C12 C 0.73178(12) 0.57516(14) 0.6186(4) 0.0296(6) Uani 1 1 d . . . . .
H12 H 0.734807 0.618255 0.647550 0.036 Uiso 1 1 calc R . . . .
C18 C 0.77962(11) 0.47182(13) 0.5657(4) 0.0260(6) Uani 1 1 d . . . . .
C2 C 0.61239(11) 0.45508(13) 0.5314(4) 0.0268(6) Uani 1 1 d . . . . .
C13 C 0.78320(11) 0.53921(14) 0.5990(4) 0.0288(6) Uani 1 1 d . . . . .
C5 C 0.54772(12) 0.29893(14) 0.3759(4) 0.0313(6) Uani 1 1 d . . . . .
H5 H 0.511920 0.282046 0.335664 0.038 Uiso 1 1 calc R . . . .
C17 C 0.83538(11) 0.44055(14) 0.5326(4) 0.0284(6) Uani 1 1 d . . . . .
C1 C 0.67132(11) 0.48258(13) 0.5630(4) 0.0276(6) Uani 1 1 d . . . . .
C9 C 0.71168(11) 0.37382(14) 0.5624(4) 0.0277(6) Uani 1 1 d . . . . .
C16 C 0.88703(12) 0.47416(15) 0.5430(4) 0.0322(7) Uani 1 1 d . . . . .
H16 H 0.922057 0.452204 0.524675 0.039 Uiso 1 1 calc R . . . .
C3 C 0.60566(11) 0.38910(14) 0.4824(4) 0.0280(6) Uani 1 1 d . . . . .
C14 C 0.83816(12) 0.57140(14) 0.6089(4) 0.0307(6) Uani 1 1 d . . . . .
H14 H 0.838858 0.614764 0.635613 0.037 Uiso 1 1 calc R . . . .
C15 C 0.88993(12) 0.53977(15) 0.5798(4) 0.0327(7) Uani 1 1 d . . . . .
C10 C 0.72219(11) 0.44357(14) 0.5564(4) 0.0273(6) Uani 1 1 d . . . . .
C7 C 0.64971(11) 0.28471(14) 0.4479(4) 0.0300(6) Uani 1 1 d . . . . .
H7 H 0.682386 0.258325 0.456315 0.036 Uiso 1 1 calc R . . . .
C4 C 0.55138(11) 0.36317(14) 0.4230(4) 0.0304(6) Uani 1 1 d . . . . .
C6 C 0.59589(12) 0.26002(14) 0.3878(4) 0.0316(6) Uani 1 1 d . . . . .
H6 H 0.592610 0.217176 0.355657 0.038 Uiso 1 1 calc R . . . .
C21 C 0.94977(13) 0.57143(17) 0.5812(5) 0.0411(8) Uani 1 1 d . . . . .
H21A H 0.973582 0.550989 0.681846 0.049 Uiso 1 1 calc R . . . .
H21B H 0.968399 0.563496 0.454395 0.049 Uiso 1 1 calc R . . . .
C22 C 0.95064(15) 0.64197(18) 0.6186(6) 0.0592(10) Uani 1 1 d . . . . .
H22A H 0.929817 0.663391 0.514564 0.089 Uiso 1 1 calc GR . . . .
H22B H 0.990547 0.656651 0.621844 0.089 Uiso 1 1 calc GR . . . .
H22C H 0.932117 0.650858 0.743260 0.089 Uiso 1 1 calc GR . . . .

loop_
_atom_site_aniso_label
_atom_site_aniso_U_11
_atom_site_aniso_U_22
_atom_site_aniso_U_33
_atom_site_aniso_U_23
_atom_site_aniso_U_13
_atom_site_aniso_U_12
O25 0.0234(9) 0.0401(11) 0.0323(9) 0.0027(8) -0.0019(8) 0.0027(8)
O20 0.0238(9) 0.0351(11) 0.0382(10) -0.0020(8) -0.0015(8) 0.0036(8)
O23 0.0220(9) 0.0370(11) 0.0367(10) -0.0005(8) -0.0002(8) 0.0033(8)
O24 0.0239(10) 0.0363(11) 0.0440(11) -0.0021(9) -0.0040(8) 0.0043(9)
O19 0.0228(10) 0.0417(12) 0.0362(10) -0.0049(9) 0.0034(8) 0.0008(9)
C11 0.0240(13) 0.0364(15) 0.0244(12) 0.0018(11) -0.0018(10) 0.0042(11)
C8 0.0224(13) 0.0332(14) 0.0227(11) 0.0002(10) 0.0002(10) 0.0016(11)
C12 0.0293(14) 0.0344(15) 0.0252(12) 0.0006(11) -0.0006(11) 0.0027(12)
C18 0.0213(13) 0.0349(15) 0.0219(11) 0.0004(10) -0.0013(10) 0.0024(12)
C2 0.0241(13) 0.0347(15) 0.0216(12) 0.0007(10) 0.0009(10) 0.0025(11)
C13 0.0255(14) 0.0375(16) 0.0234(12) 0.0014(11) 0.0004(10) -0.0018(12)
C5 0.0248(13) 0.0388(16) 0.0302(13) 0.0002(11) -0.0015(11) -0.0008(13)
C17 0.0236(13) 0.0376(15) 0.0241(12) 0.0025(11) 0.0001(10) -0.0005(12)
C1 0.0245(14) 0.0356(15) 0.0227(11) -0.0004(11) 0.0010(10) 0.0034(12)
C9 0.0210(13) 0.0387(15) 0.0233(12) 0.0038(11) 0.0018(10) 0.0033(12)
C16 0.0215(13) 0.0469(18) 0.0284(13) 0.0048(12) -0.0018(10) 0.0022(13)
C3 0.0241(13) 0.0355(15) 0.0242(11) 0.0022(11) 0.0017(10) 0.0001(11)
C14 0.0264(14) 0.0340(14) 0.0319(13) 0.0019(11) -0.0027(11) -0.0069(12)
C15 0.0248(14) 0.0458(17) 0.0276(13) 0.0044(12) -0.0014(11) -0.0051(13)
C10 0.0240(13) 0.0376(16) 0.0203(11) 0.0009(11) 0.0011(10) 0.0028(12)
C7 0.0244(14) 0.0357(15) 0.0299(13) 0.0019(11) 0.0019(11) 0.0055(12)
C4 0.0223(13) 0.0399(16) 0.0290(12) 0.0019(12) 0.0022(10) 0.0032(12)
C6 0.0326(15) 0.0338(15) 0.0286(13) 0.0023(11) 0.0016(12) -0.0014(13)
C21 0.0251(14) 0.058(2) 0.0402(15) 0.0042(14) -0.0033(12) -0.0109(14)
C22 0.0346(18) 0.061(2) 0.082(3) 0.009(2) -0.0031(18) -0.0131(17)

loop_
_atom_type_symbol
_atom_type_description
_atom_type_scat_dispersion_real
_atom_type_scat_dispersion_imag
_atom_type_scat_source
C C 0.0181 0.0091 'International Tables Vol C Tables 4.2.6.8 and 6.1.1.4'
H H 0.0000 0.0000 'International Tables Vol C Tables 4.2.6.8 and 6.1.1.4'
O O 0.0492 0.0322 'International Tables Vol C Tables 4.2.6.8 and 6.1.1.4'

loop_
_geom_angle_atom_site_label_1
_geom_angle_atom_site_label_2
_geom_angle_atom_site_label_3
_geom_angle
_geom_angle_site_symmetry_1
_geom_angle_site_symmetry_3
_geom_angle_publ_flag
C11 O20 H20 109.5 . . ?
C4 O24 H24 109.5 . . ?
C17 O19 H19 109.5 . . ?
O20 C11 C12 116.0(3) . . ?
O20 C11 C1 124.3(2) . . ?
C12 C11 C1 119.8(2) . . ?
C3 C8 C9 119.2(2) . . ?
C7 C8 C9 119.8(2) . . ?
C7 C8 C3 121.0(2) . . ?
C11 C12 H12 119.0 . . ?
C11 C12 C13 122.0(3) . . ?
C13 C12 H12 119.0 . . ?
C13 C18 C17 115.0(2) . . ?
C13 C18 C10 117.8(2) . . ?
C10 C18 C17 127.1(3) . . ?
O23 C2 C1 119.2(2) . . ?
O23 C2 C3 120.1(2) . . ?
C3 C2 C1 120.6(2) . . ?
C12 C13 C18 120.0(2) . . ?
C12 C13 C14 118.3(3) . . ?
C14 C13 C18 121.7(2) . . ?
C4 C5 H5 119.4 . . ?
C6 C5 H5 119.4 . . ?
C6 C5 C4 121.3(3) . . ?
O19 C17 C18 124.5(2) . . ?
O19 C17 C16 114.8(2) . . ?
C16 C17 C18 120.6(3) . . ?
C11 C1 C2 119.3(2) . . ?
C11 C1 C10 120.0(2) . . ?
C10 C1 C2 120.7(3) . . ?
O25 C9 C8 117.9(3) . . ?
O25 C9 C10 122.4(2) . . ?
C8 C9 C10 119.6(2) . . ?
C17 C16 H16 118.1 . . ?
C17 C16 C15 123.7(3) . . ?
C15 C16 H16 118.1 . . ?
C8 C3 C2 119.5(2) . . ?
C4 C3 C8 118.2(3) . . ?
C4 C3 C2 122.2(2) . . ?
C13 C14 H14 119.4 . . ?
C15 C14 C13 121.3(3) . . ?
C15 C14 H14 119.4 . . ?
C16 C15 C21 118.4(3) . . ?
C14 C15 C16 117.6(3) . . ?
C14 C15 C21 124.0(3) . . ?
C18 C10 C9 123.6(2) . . ?
C1 C10 C18 120.1(3) . . ?
C1 C10 C9 116.0(2) . . ?
C8 C7 H7 120.0 . . ?
C8 C7 C6 120.1(3) . . ?
C6 C7 H7 120.0 . . ?
O24 C4 C5 118.6(2) . . ?
O24 C4 C3 121.8(3) . . ?
C5 C4 C3 119.6(2) . . ?
C5 C6 C7 119.9(3) . . ?
C5 C6 H6 120.0 . . ?
C7 C6 H6 120.0 . . ?
C15 C21 H21A 108.2 . . ?
C15 C21 H21B 108.2 . . ?
H21A C21 H21B 107.3 . . ?
C22 C21 C15 116.5(3) . . ?
C22 C21 H21A 108.2 . . ?
C22 C21 H21B 108.2 . . ?
C21 C22 H22A 109.5 . . ?
C21 C22 H22B 109.5 . . ?
C21 C22 H22C 109.5 . . ?
H22A C22 H22B 109.5 . . ?
H22A C22 H22C 109.5 . . ?
H22B C22 H22C 109.5 . . ?

loop_
_geom_bond_atom_site_label_1
_geom_bond_atom_site_label_2
_geom_bond_distance
_geom_bond_site_symmetry_2
_geom_bond_publ_flag
O25 C9 1.237(3) . ?
O20 H20 0.8200 . ?
O20 C11 1.357(3) . ?
O23 C2 1.266(3) . ?
O24 H24 0.8200 . ?
O24 C4 1.354(3) . ?
O19 H19 0.8200 . ?
O19 C17 1.359(3) . ?
C11 C12 1.376(4) . ?
C11 C1 1.415(4) . ?
C8 C9 1.480(3) . ?
C8 C3 1.413(4) . ?
C8 C7 1.375(4) . ?
C12 H12 0.9300 . ?
C12 C13 1.400(4) . ?
C18 C13 1.438(4) . ?
C18 C17 1.447(4) . ?
C18 C10 1.438(4) . ?
C2 C1 1.477(4) . ?
C2 C3 1.435(4) . ?
C13 C14 1.425(4) . ?
C5 H5 0.9300 . ?
C5 C4 1.391(4) . ?
C5 C6 1.371(4) . ?
C17 C16 1.374(4) . ?
C1 C10 1.420(4) . ?
C9 C10 1.487(4) . ?
C16 H16 0.9300 . ?
C16 C15 1.404(4) . ?
C3 C4 1.409(4) . ?
C14 H14 0.9300 . ?
C14 C15 1.368(4) . ?
C15 C21 1.517(4) . ?
C7 H7 0.9300 . ?
C7 C6 1.392(4) . ?
C6 H6 0.9300 . ?
C21 H21A 0.9700 . ?
C21 H21B 0.9700 . ?
C21 C22 1.506(5) . ?
C22 H22A 0.9600 . ?
C22 H22B 0.9600 . ?
C22 H22C 0.9600 . ?

loop_
_geom_torsion_atom_site_label_1
_geom_torsion_atom_site_label_2
_geom_torsion_atom_site_label_3
_geom_torsion_atom_site_label_4
_geom_torsion
_geom_torsion_site_symmetry_1
_geom_torsion_site_symmetry_2
_geom_torsion_site_symmetry_3
_geom_torsion_site_symmetry_4
_geom_torsion_publ_flag
O25 C9 C10 C18 20.3(4) . . . . ?
O25 C9 C10 C1 -153.0(2) . . . . ?
O20 C11 C12 C13 -176.2(2) . . . . ?
O20 C11 C1 C2 2.1(4) . . . . ?
O20 C11 C1 C10 -179.1(2) . . . . ?
O23 C2 C1 C11 -1.8(4) . . . . ?
O23 C2 C1 C10 179.4(2) . . . . ?
O23 C2 C3 C8 -172.9(2) . . . . ?
O23 C2 C3 C4 6.5(4) . . . . ?
O19 C17 C16 C15 173.8(2) . . . . ?
C11 C12 C13 C18 -3.6(4) . . . . ?
C11 C12 C13 C14 175.1(2) . . . . ?
C11 C1 C10 C18 -5.7(4) . . . . ?
C11 C1 C10 C9 167.8(2) . . . . ?
C8 C9 C10 C18 -162.4(2) . . . . ?
C8 C9 C10 C1 24.4(3) . . . . ?
C8 C3 C4 O24 179.2(2) . . . . ?
C8 C3 C4 C5 -1.0(4) . . . . ?
C8 C7 C6 C5 -0.1(4) . . . . ?
C12 C11 C1 C2 -177.6(2) . . . . ?
C12 C11 C1 C10 1.3(4) . . . . ?
C12 C13 C14 C15 -176.3(2) . . . . ?
C18 C13 C14 C15 2.4(4) . . . . ?
C18 C17 C16 C15 -1.8(4) . . . . ?
C2 C1 C10 C18 173.2(2) . . . . ?
C2 C1 C10 C9 -13.3(3) . . . . ?
C2 C3 C4 O24 -0.2(4) . . . . ?
C2 C3 C4 C5 179.5(2) . . . . ?
C13 C18 C17 O19 -172.2(2) . . . . ?
C13 C18 C17 C16 3.0(4) . . . . ?
C13 C18 C10 C1 5.3(3) . . . . ?
C13 C18 C10 C9 -167.6(2) . . . . ?
C13 C14 C15 C16 -1.0(4) . . . . ?
C13 C14 C15 C21 177.8(2) . . . . ?
C17 C18 C13 C12 175.4(2) . . . . ?
C17 C18 C13 C14 -3.3(4) . . . . ?
C17 C18 C10 C1 -170.4(2) . . . . ?
C17 C18 C10 C9 16.6(4) . . . . ?
C17 C16 C15 C14 0.8(4) . . . . ?
C17 C16 C15 C21 -178.1(3) . . . . ?
C1 C11 C12 C13 3.4(4) . . . . ?
C1 C2 C3 C8 10.0(4) . . . . ?
C1 C2 C3 C4 -170.5(2) . . . . ?
C9 C8 C3 C2 1.2(3) . . . . ?
C9 C8 C3 C4 -178.3(2) . . . . ?
C9 C8 C7 C6 178.9(2) . . . . ?
C16 C15 C21 C22 179.2(3) . . . . ?
C3 C8 C9 O25 158.8(2) . . . . ?
C3 C8 C9 C10 -18.7(3) . . . . ?
C3 C8 C7 C6 -0.3(4) . . . . ?
C3 C2 C1 C11 175.3(2) . . . . ?
C3 C2 C1 C10 -3.5(4) . . . . ?
C14 C15 C21 C22 0.4(4) . . . . ?
C10 C18 C13 C12 -0.8(4) . . . . ?
C10 C18 C13 C14 -179.5(2) . . . . ?
C10 C18 C17 O19 3.6(4) . . . . ?
C10 C18 C17 C16 178.8(2) . . . . ?
C7 C8 C9 O25 -20.5(3) . . . . ?
C7 C8 C9 C10 162.1(2) . . . . ?
C7 C8 C3 C2 -179.6(2) . . . . ?
C7 C8 C3 C4 0.9(4) . . . . ?
C4 C5 C6 C7 0.0(4) . . . . ?
C6 C5 C4 O24 -179.7(2) . . . . ?
C6 C5 C4 C3 0.6(4) . . . . ?

loop_
_smtbx_masks_void_nr
_smtbx_masks_void_average_x
_smtbx_masks_void_average_y
_smtbx_masks_void_average_z
_smtbx_masks_void_volume
_smtbx_masks_void_count_electrons
_smtbx_masks_void_content
1 0.250 0.250 -0.308 237.4 62.0 ?
2 0.750 0.750 -0.300 237.4 62.1 ?
